data_1100109
_space_group_crystal_system monoclinic
_space_group_IT_number 14
_space_group_name_Hall '-P 2yn'
_space_group_name_H-M_alt 'P 1 21/n 1'
_cell_angle_alpha 90.000003
_cell_angle_beta 90.144305
_cell_angle_gamma 90.000003
_cell_length_a 8.213380
_cell_length_b 8.268060
_cell_length_c 8.328060
_cod_depositor_comments
;
 Updating space group information and correcting the symmetry operation list
 by adding the '-x,-y,-z', 'x+1/2,-y+1/2,z+1/2' operations.

 Antanas Vaitkus,
 2018-07-22
;
_cod_original_sg_symbol_H-M 'P 21/N'
_cod_database_code 1100109

loop_
_space_group_symop_id
_space_group_symop_operation_xyz
1 x,y,z
2 -x+1/2,y+1/2,-z+1/2
3 -x,-y,-z
4 x+1/2,-y+1/2,z+1/2

loop_
_atom_site_label
_atom_site_fract_x
_atom_site_fract_y
_atom_site_fract_z
_atom_site_U_iso_or_equiv
_atom_site_occupancy
_atom_site_type_symbol
B1 -0.1737 0.9988 0.3877 0.034 1.000 B
B2 -0.0076 1.1286 0.3355 0.034 1.000 B
B3 0.1784 1.0295 0.4016 0.034 1.000 B
B4 0.1281 0.8389 0.4768 0.034 1.000 B
B5 -0.0932 0.8102 0.4778 0.034 1.000 B
B6 0.0127 0.9140 0.3142 0.034 1.000 B
O1 -0.3247 1.0008 0.2934 0.043 1.000 O
O2 -0.0178 1.2442 0.2089 0.043 1.000 O
O3 0.3249 1.0450 0.3081 0.043 1.000 O
O4 0.2408 0.7034 0.4692 0.043 1.000 O
O5 -0.1670 0.6587 0.4574 0.043 1.000 O
O6 0.0293 0.8421 0.1558 0.043 1.000 O
H1 -0.3952 0.9101 0.3196 0.070 1.000 H
H2 0.1402 1.2423 0.1859 0.070 1.000 H
H3 0.3593 1.1399 0.4385 0.070 1.000 H
H4 0.2001 0.5895 0.3575 0.070 1.000 H
H5 -0.3013 0.6140 0.5720 0.070 1.000 H
H6 -0.0477 0.8929 0.0882 0.070 1.000 H
